data_4079232
loop_
_publ_author_name
'Garc\'ia-L\'opez, Jos\'e-Antonio'
'Oliva-Madrid, Mar\'ia-Jos\'e'
'Saura-Llamas, Isabel'
'Bautista, Delia'
'Vicente, Jos\'e'

_publ_section_title
;
 Reactivity toward CO of Eight-Membered Palladacycles Derived from the
 Insertion of Alkenes into the Pd--C Bond of Cyclopalladated Primary
 Arylalkylamines of Pharmaceutical Interest. Synthesis of
 Tetrahydrobenzazocinones, Ortho-Functionalized Phenethylamines, Ureas,
 and an Isocyanate
;
_journal_issue 17
_journal_name_full Organometallics
_journal_page_first 6351
_journal_paper_doi 10.1021/om300593x
_journal_volume 31
_journal_year 2012
_chemical_formula_sum 'C20 H27 Br N2 O3 Pd'
_chemical_formula_weight 529.75
_chemical_name_systematic
; 
 ? 
;
_space_group_IT_number 14
_symmetry_cell_setting monoclinic
_symmetry_space_group_name_Hall '-P 2ybc'
_symmetry_space_group_name_H-M 'P 1 21/c 1'
_atom_sites_solution_hydrogens geom
_atom_sites_solution_primary direct
_atom_sites_solution_secondary difmap
_audit_creation_method SHELXL-97
_cell_angle_alpha 90.00
_cell_angle_beta 138.854(17)
_cell_angle_gamma 90.00
_cell_formula_units_Z 4
_cell_length_a 17.1033(15)
_cell_length_b 7.55022(17)
_cell_length_c 24.464(2)
_cell_measurement_reflns_used 3756
_cell_measurement_temperature 100(2)
_cell_measurement_theta_max 29.3510
_cell_measurement_theta_min 2.3848
_cell_volume 2078.6(8)
_computing_cell_refinement
;
CrysAlisPro, Agilent Technologies,
Version 1.171.36.18t (release 05-06-2012 CrysAlis171 .NET)
(compiled Jun  5 2012,17:40:27)
;
_computing_data_collection
;
CrysAlisPro, Agilent Technologies,
Version 1.171.36.18t (release 05-06-2012 CrysAlis171 .NET)
(compiled Jun  5 2012,17:40:27)
;
_computing_data_reduction
;
CrysAlisPro, Agilent Technologies,
Version 1.171.36.18t (release 05-06-2012 CrysAlis171 .NET)
(compiled Jun  5 2012,17:40:27)
;
_computing_molecular_graphics ShelxTL
_computing_publication_material ShelxTL
_computing_structure_refinement 'SHELXL-97 (Sheldrick, 1997)'
_computing_structure_solution 'SHELXS-97 (Sheldrick, 1990)'
_diffrn_ambient_temperature 100(2)
_diffrn_detector_area_resol_mean 10.4948
_diffrn_measured_fraction_theta_full 0.996
_diffrn_measured_fraction_theta_max 0.839
_diffrn_measurement_device_type 'SuperNova, Dual, Cu at zero, Atlas'
_diffrn_measurement_method '\w scans'
_diffrn_radiation_monochromator mirror
_diffrn_radiation_source 'SuperNova (Mo) X-ray Source'
_diffrn_radiation_type MoK\a
_diffrn_radiation_wavelength 0.71073
_diffrn_reflns_av_R_equivalents 0.0352
_diffrn_reflns_av_sigmaI/netI 0.0610
_diffrn_reflns_limit_h_max 23
_diffrn_reflns_limit_h_min -21
_diffrn_reflns_limit_k_max 7
_diffrn_reflns_limit_k_min -10
_diffrn_reflns_limit_l_max 26
_diffrn_reflns_limit_l_min -32
_diffrn_reflns_number 9084
_diffrn_reflns_theta_full 26.00
_diffrn_reflns_theta_max 29.42
_diffrn_reflns_theta_min 2.39
_exptl_absorpt_coefficient_mu 2.841
_exptl_absorpt_correction_T_max 0.935
_exptl_absorpt_correction_T_min 0.784
_exptl_absorpt_correction_type analytical
_exptl_absorpt_process_details
;
CrysAlisPro, Agilent Technologies,
Version 1.171.36.18t (release 05-06-2012 CrysAlis171 .NET)
(compiled Jun  5 2012,17:40:27)
Analytical numeric absorption correction using a multifaceted crystal
model based on expressions derived by R.C. Clark & J.S. Reid.
(Clark, R. C. & Reid, J. S. (1995). Acta Cryst. A51, 887-897)
;
_exptl_crystal_density_diffrn 1.693
_exptl_crystal_density_method 'not measured'
_exptl_crystal_F_000 1064
_exptl_crystal_size_max 0.20
_exptl_crystal_size_mid 0.03
_exptl_crystal_size_min 0.02
_refine_diff_density_max 0.780
_refine_diff_density_min -0.798
_refine_diff_density_rms 0.128
_refine_ls_extinction_method none
_refine_ls_goodness_of_fit_ref 1.040
_refine_ls_hydrogen_treatment 'NH2 free with SADI, rigid methyls, others riding'
_refine_ls_matrix_type full
_refine_ls_number_parameters 257
_refine_ls_number_reflns 4833
_refine_ls_number_restraints 1
_refine_ls_restrained_S_all 1.040
_refine_ls_R_factor_all 0.0571
_refine_ls_R_factor_gt 0.0399
_refine_ls_shift/su_max 0.001
_refine_ls_shift/su_mean 0.000
_refine_ls_structure_factor_coef Fsqd
_refine_ls_weighting_details 'calc w=1/[\s^2^(Fo^2^)+(0.0251P)^2^+1.1627P] where P=(Fo^2^+2Fc^2^)/3'
_refine_ls_weighting_scheme calc
_refine_ls_wR_factor_gt 0.0724
_refine_ls_wR_factor_ref 0.0797
_reflns_number_gt 3871
_reflns_number_total 4833
_reflns_threshold_expression >2sigma(I)
_cod_data_source_file om300593x_si_002.cif
_cod_data_source_block joe951a
_cod_original_cell_volume 2078.6(7)
_cod_original_sg_symbol_H-M 'P 21/c'
_cod_database_code 4079232

loop_
_symmetry_equiv_pos_as_xyz
'x, y, z'
'-x, y+1/2, -z+1/2'
'-x, -y, -z'
'x, -y-1/2, z-1/2'

loop_
_atom_site_label
_atom_site_type_symbol
_atom_site_fract_x
_atom_site_fract_y
_atom_site_fract_z
_atom_site_U_iso_or_equiv
_atom_site_adp_type
_atom_site_occupancy
_atom_site_symmetry_multiplicity
_atom_site_calc_flag
_atom_site_refinement_flags
Pd1 Pd 0.72642(2) 0.59919(4) 0.698479(16) 0.01291(8) Uani 1 1 d .
N1 N 0.5625(3) 0.4822(4) 0.62127(19) 0.0149(6) Uani 1 1 d D
H01A H 0.508(3) 0.557(4) 0.5791(19) 0.014(10) Uiso 1 1 d D
H01B H 0.568(3) 0.392(4) 0.602(2) 0.010(9) Uiso 1 1 d D
N2 N 0.8896(2) 0.7093(4) 0.77250(18) 0.0138(6) Uani 1 1 d .
Br1 Br 0.82087(3) 0.30060(5) 0.75982(2) 0.02265(11) Uani 1 1 d .
C1 C 0.6452(3) 0.8460(5) 0.6471(2) 0.0135(7) Uani 1 1 d .
H1 H 0.7076 0.9399 0.6771 0.016 Uiso 1 1 calc R
C2 C 0.5617(3) 0.8884(5) 0.6507(2) 0.0151(7) Uani 1 1 d .
H2A H 0.5415 1.0160 0.6393 0.018 Uiso 1 1 calc R
H2B H 0.4872 0.8203 0.6071 0.018 Uiso 1 1 calc R
C3 C 0.6176(3) 0.8436(5) 0.7349(2) 0.0156(8) Uani 1 1 d .
C4 C 0.5920(3) 0.6893(5) 0.7498(2) 0.0168(8) Uani 1 1 d .
C5 C 0.6561(3) 0.6515(5) 0.8317(2) 0.0198(8) Uani 1 1 d .
H5 H 0.6395 0.5454 0.8424 0.024 Uiso 1 1 calc R
C6 C 0.7426(3) 0.7651(5) 0.8968(2) 0.0191(8) Uani 1 1 d .
C7 C 0.7665(3) 0.9217(5) 0.8811(2) 0.0188(8) Uani 1 1 d .
C8 C 0.7041(3) 0.9601(5) 0.8008(2) 0.0147(8) Uani 1 1 d .
H8 H 0.7201 1.0672 0.7902 0.018 Uiso 1 1 calc R
C9 C 0.8118(4) 0.5677(6) 1.0023(3) 0.0373(12) Uani 1 1 d .
H9A H 0.7327 0.5346 0.9739 0.056 Uiso 1 1 calc R
H9B H 0.8684 0.5650 1.0625 0.056 Uiso 1 1 calc R
H9C H 0.8372 0.4839 0.9874 0.056 Uiso 1 1 calc R
O1 O 0.8077(3) 0.7399(4) 0.97799(16) 0.0295(7) Uani 1 1 d .
C10 C 0.8865(4) 1.1829(5) 0.9367(2) 0.0267(9) Uani 1 1 d .
H10A H 0.9166 1.1464 0.9167 0.040 Uiso 1 1 calc R
H10B H 0.9491 1.2457 0.9896 0.040 Uiso 1 1 calc R
H10C H 0.8180 1.2614 0.8957 0.040 Uiso 1 1 calc R
O2 O 0.8510(2) 1.0296(4) 0.94836(15) 0.0229(6) Uani 1 1 d .
C11 C 0.4956(3) 0.5603(5) 0.6819(2) 0.0176(8) Uani 1 1 d .
H11A H 0.4295 0.6292 0.6310 0.021 Uiso 1 1 calc R
H11B H 0.4645 0.5020 0.6988 0.021 Uiso 1 1 calc R
C12 C 0.5308(3) 0.4156(5) 0.6597(2) 0.0167(8) Uani 1 1 d .
H12A H 0.5995 0.3496 0.7109 0.020 Uiso 1 1 calc R
H12B H 0.4640 0.3312 0.6209 0.020 Uiso 1 1 calc R
C13 C 0.5914(3) 0.8168(5) 0.5647(2) 0.0149(8) Uani 1 1 d .
O3 O 0.4895(2) 0.7597(3) 0.50482(15) 0.0175(6) Uani 1 1 d .
C14 C 0.6669(3) 0.8626(5) 0.5558(2) 0.0196(8) Uani 1 1 d .
H14A H 0.6403 0.7941 0.5100 0.029 Uiso 1 1 calc R
H14B H 0.7501 0.8343 0.6075 0.029 Uiso 1 1 calc R
H14C H 0.6595 0.9894 0.5439 0.029 Uiso 1 1 calc R
C15 C 0.9618(3) 0.6434(5) 0.7718(2) 0.0174(8) Uani 1 1 d .
H15 H 0.9331 0.5504 0.7341 0.021 Uiso 1 1 calc R
C16 C 1.0759(3) 0.7048(5) 0.8236(2) 0.0180(8) Uani 1 1 d .
H16 H 1.1236 0.6559 0.8204 0.022 Uiso 1 1 calc R
C17 C 1.1206(3) 0.8384(5) 0.8802(2) 0.0180(8) Uani 1 1 d .
C18 C 1.0455(3) 0.9084(5) 0.8798(2) 0.0191(8) Uani 1 1 d .
H18 H 1.0716 1.0026 0.9163 0.023 Uiso 1 1 calc R
C19 C 0.9322(3) 0.8403(5) 0.8259(2) 0.0177(8) Uani 1 1 d .
H19 H 0.8821 0.8892 0.8269 0.021 Uiso 1 1 calc R
C20 C 1.2441(3) 0.9058(5) 0.9377(2) 0.0238(9) Uani 1 1 d .
H20A H 1.2523 0.9563 0.9053 0.036 Uiso 1 1 calc R
H20B H 1.3006 0.8081 0.9718 0.036 Uiso 1 1 calc R
H20C H 1.2606 0.9975 0.9737 0.036 Uiso 1 1 calc R

loop_
_atom_site_aniso_label
_atom_site_aniso_U_11
_atom_site_aniso_U_22
_atom_site_aniso_U_33
_atom_site_aniso_U_23
_atom_site_aniso_U_13
_atom_site_aniso_U_12
Pd1 0.01286(14) 0.01219(14) 0.01301(14) 0.00016(12) 0.00954(12) -0.00036(11)
N1 0.0139(15) 0.0135(16) 0.0159(16) -0.0019(14) 0.0108(15) -0.0028(14)
N2 0.0123(15) 0.0146(15) 0.0156(15) 0.0018(13) 0.0108(14) -0.0018(13)
Br1 0.0245(2) 0.0173(2) 0.0282(2) 0.00526(18) 0.0204(2) 0.00332(17)
C1 0.0142(18) 0.0097(17) 0.0135(18) 0.0017(15) 0.0096(16) 0.0027(14)
C2 0.0137(17) 0.0141(18) 0.0141(17) 0.0006(16) 0.0095(16) 0.0008(15)
C3 0.0169(18) 0.0166(19) 0.0181(19) 0.0014(16) 0.0145(17) 0.0026(15)
C4 0.0183(19) 0.0185(19) 0.0170(19) -0.0040(16) 0.0142(18) -0.0010(16)
C5 0.025(2) 0.019(2) 0.025(2) 0.0043(17) 0.0211(19) 0.0043(17)
C6 0.025(2) 0.021(2) 0.020(2) 0.0038(17) 0.0194(19) 0.0057(17)
C7 0.0185(19) 0.021(2) 0.0169(19) -0.0007(17) 0.0134(17) 0.0024(17)
C8 0.0161(18) 0.0137(18) 0.0182(18) 0.0023(16) 0.0140(17) 0.0038(15)
C9 0.056(3) 0.032(3) 0.031(2) 0.011(2) 0.035(3) 0.013(2)
O1 0.0411(18) 0.0263(16) 0.0194(15) 0.0025(13) 0.0223(15) 0.0011(14)
C10 0.032(2) 0.021(2) 0.019(2) -0.0041(18) 0.017(2) -0.0040(19)
O2 0.0280(15) 0.0228(15) 0.0165(13) -0.0035(12) 0.0164(13) -0.0040(13)
C11 0.0177(19) 0.019(2) 0.0208(19) -0.0014(16) 0.0157(17) -0.0032(16)
C12 0.0199(19) 0.0140(19) 0.0193(19) -0.0010(16) 0.0156(18) -0.0028(16)
C13 0.0174(18) 0.0093(17) 0.0141(18) 0.0049(15) 0.0107(17) 0.0059(15)
O3 0.0159(13) 0.0173(14) 0.0130(13) -0.0008(11) 0.0090(12) -0.0007(11)
C14 0.021(2) 0.021(2) 0.0186(19) -0.0002(17) 0.0154(18) -0.0001(17)
C15 0.0197(19) 0.018(2) 0.0174(19) -0.0002(16) 0.0147(18) 0.0000(16)
C16 0.0174(19) 0.022(2) 0.0202(19) 0.0034(18) 0.0159(18) 0.0018(17)
C17 0.0173(19) 0.0179(19) 0.0159(19) 0.0044(16) 0.0116(17) 0.0009(16)
C18 0.0197(19) 0.020(2) 0.0146(18) -0.0011(17) 0.0120(17) 0.0006(17)
C19 0.0196(19) 0.0188(19) 0.0154(19) -0.0018(16) 0.0134(18) 0.0000(16)
C20 0.018(2) 0.025(2) 0.019(2) 0.0031(19) 0.0113(18) 0.0007(18)

loop_
_atom_type_symbol
_atom_type_description
_atom_type_scat_dispersion_real
_atom_type_scat_dispersion_imag
_atom_type_scat_source
C C 0.0033 0.0016 'International Tables Vol C Tables 4.2.6.8 and 6.1.1.4'
H H 0.0000 0.0000 'International Tables Vol C Tables 4.2.6.8 and 6.1.1.4'
N N 0.0061 0.0033 'International Tables Vol C Tables 4.2.6.8 and 6.1.1.4'
O O 0.0106 0.0060 'International Tables Vol C Tables 4.2.6.8 and 6.1.1.4'
Br Br -0.2901 2.4595 'International Tables Vol C Tables 4.2.6.8 and 6.1.1.4'
Pd Pd -0.9988 1.0072 'International Tables Vol C Tables 4.2.6.8 and 6.1.1.4'

loop_
_exptl_crystal_face_index_h
_exptl_crystal_face_index_k
_exptl_crystal_face_index_l
_exptl_crystal_face_perp_dist
_exptl_oxdiff_crystal_face_indexfrac_h
_exptl_oxdiff_crystal_face_indexfrac_k
_exptl_oxdiff_crystal_face_indexfrac_l
_exptl_oxdiff_crystal_face_x
_exptl_oxdiff_crystal_face_y
_exptl_oxdiff_crystal_face_z
-15 0 -2 0.0148 -15.0000 -0.0000 -2.0000 -1.0129 0.0322 -0.0055
15 0 2 0.0148 15.0000 0.0000 2.0000 1.0129 -0.0322 0.0055
17 4 -31 0.0475 17.0000 4.0000 -31.0000 -0.0047 -0.0307 -0.9749
-17 -4 31 0.0475 -17.0000 -4.0000 31.0000 0.0047 0.0307 0.9749
18 0 -34 0.0183 18.0000 -0.0000 -34.0000 -0.0583 -0.4062 -0.8970
-18 0 34 0.0037 -18.0000 0.0000 34.0000 0.0583 0.4062 0.8970
7 -10 -15 0.0984 7.0000 -10.0000 -15.0000 -0.1137 -1.0303 -0.0046
1 11 1 0.0831 1.0000 11.0000 1.0000 0.1296 0.9464 -0.4054

loop_
_geom_angle_atom_site_label_1
_geom_angle_atom_site_label_2
_geom_angle_atom_site_label_3
_geom_angle
N2 Pd1 N1 177.65(12)
N2 Pd1 C1 90.90(13)
N1 Pd1 C1 90.11(13)
N2 Pd1 Br1 90.05(9)
N1 Pd1 Br1 88.96(9)
C1 Pd1 Br1 178.92(10)
C12 N1 Pd1 117.4(2)
C19 N2 C15 117.2(3)
C19 N2 Pd1 123.0(2)
C15 N2 Pd1 119.7(2)
C13 C1 C2 117.6(3)
C13 C1 Pd1 98.0(2)
C2 C1 Pd1 112.2(2)
C3 C2 C1 111.8(3)
C4 C3 C8 119.6(3)
C4 C3 C2 122.9(3)
C8 C3 C2 117.4(3)
C3 C4 C5 118.8(3)
C3 C4 C11 123.3(3)
C5 C4 C11 117.9(3)
C6 C5 C4 121.6(4)
O1 C6 C5 125.3(4)
O1 C6 C7 115.3(3)
C5 C6 C7 119.3(3)
O2 C7 C8 124.5(3)
O2 C7 C6 115.9(3)
C8 C7 C6 119.6(3)
C7 C8 C3 121.1(3)
C6 O1 C9 117.8(3)
C7 O2 C10 117.6(3)
C4 C11 C12 116.9(3)
N1 C12 C11 114.3(3)
O3 C13 C1 123.0(3)
O3 C13 C14 120.6(3)
C1 C13 C14 116.4(3)
N2 C15 C16 122.8(3)
C15 C16 C17 119.7(3)
C18 C17 C16 117.4(3)
C18 C17 C20 121.6(3)
C16 C17 C20 121.0(3)
C19 C18 C17 119.5(4)
N2 C19 C18 123.3(3)

loop_
_geom_bond_atom_site_label_1
_geom_bond_atom_site_label_2
_geom_bond_distance
Pd1 N2 2.037(3)
Pd1 N1 2.058(3)
Pd1 C1 2.086(3)
Pd1 Br1 2.5085(5)
N1 C12 1.482(4)
N2 C19 1.335(5)
N2 C15 1.343(4)
C1 C13 1.471(5)
C1 C2 1.531(5)
C2 C3 1.518(5)
C3 C4 1.387(5)
C3 C8 1.403(5)
C4 C5 1.409(5)
C4 C11 1.517(5)
C5 C6 1.383(5)
C6 O1 1.375(4)
C6 C7 1.395(5)
C7 O2 1.370(4)
C7 C8 1.388(5)
C9 O1 1.409(5)
C10 O2 1.432(5)
C11 C12 1.531(5)
C13 O3 1.235(4)
C13 C14 1.503(5)
C15 C16 1.381(5)
C16 C17 1.387(5)
C17 C18 1.382(5)
C17 C20 1.492(5)
C18 C19 1.382(5)

loop_
_geom_hbond_atom_site_label_D
_geom_hbond_atom_site_label_H
_geom_hbond_atom_site_label_A
_geom_hbond_distance_DH
_geom_hbond_distance_HA
_geom_hbond_distance_DA
_geom_hbond_angle_DHA
_geom_hbond_site_symmetry_A
N1 H01A O3 0.90(3) 2.21(3) 2.951(4) 140(3) .
N1 H01B O3 0.88(3) 2.28(3) 3.084(4) 152(3) 3_666
